data_2241741
loop_
_publ_author_name
'Zick, Patricia L.'
'Geiger, David K.'

_publ_section_title
;
 Structural characterization of two benzene-1,2-diamine complexes of zinc
 chloride: a molecular compound and a co-crystal salt
;
_journal_coeditor_code LH5817
_journal_issue 7
_journal_name_full 'Acta Crystallographica Section E'
_journal_page_first 1037
_journal_page_last 1042
_journal_paper_doi 10.1107/S2056989016010033
_journal_volume 72
_journal_year 2016
_chemical_formula_iupac '[Zn Cl2 (C6 H8 N2)]'
_chemical_formula_moiety 'C6 H8 Cl2 N2 Zn'
_chemical_formula_sum 'C6 H8 Cl2 N2 Zn'
_chemical_formula_weight 244.41
_chemical_name_common C6H8N2ZnCl2
_chemical_name_systematic
;
(Benzene-1,2-diamine-\k^2^<i>N</i>,<i>N</i>')dichloroidozinc
;
_space_group_crystal_system orthorhombic
_space_group_IT_number 62
_space_group_name_Hall '-P 2ac 2n'
_space_group_name_H-M_alt 'P n m a'
_symmetry_space_group_name_Hall '-P 2ac 2n'
_symmetry_space_group_name_H-M 'P n m a'
_atom_sites_solution_hydrogens mixed
_atom_sites_solution_primary direct
_atom_sites_solution_secondary difmap
_cell_angle_alpha 90
_cell_angle_beta 90
_cell_angle_gamma 90
_cell_formula_units_Z 4
_cell_length_a 8.4039(9)
_cell_length_b 7.5206(7)
_cell_length_c 14.1667(15)
_cell_measurement_reflns_used 6300
_cell_measurement_temperature 300.(2)
_cell_measurement_theta_max 29.1629
_cell_measurement_theta_min 2.8142
_cell_volume 895.37(16)
_computing_cell_refinement
;
SAINT (Bruker, 2013)
;
_computing_data_collection
;
APEX2 (Bruker, 2013)
;
_computing_data_reduction
;
SAINT (Bruker, 2013)
;
_computing_molecular_graphics
;
PLATON (Spek, 2009) and Mercury (Macrae <i>et al.</i>, 2006)
;
_computing_publication_material
;
publCIF (Westrip, 2010)
;
_computing_structure_refinement
;
SHELXL2014 (Sheldrick, 2015)
;
_computing_structure_solution
;
SHELXS97 (Sheldrick, 2008)
;
_diffrn_ambient_temperature 300.(2)
_diffrn_detector_area_resol_mean 8.3330
_diffrn_measured_fraction_theta_full 0.989
_diffrn_measured_fraction_theta_max 0.989
_diffrn_measurement_device_type 'Bruker SMART X2S benchtop'
_diffrn_measurement_method /w
_diffrn_radiation_monochromator 'doubly curved silicon crystal'
_diffrn_radiation_type MoKa
_diffrn_radiation_wavelength 0.71073
_diffrn_reflns_av_R_equivalents 0.0385
_diffrn_reflns_limit_h_max 11
_diffrn_reflns_limit_h_min -11
_diffrn_reflns_limit_k_max 8
_diffrn_reflns_limit_k_min -9
_diffrn_reflns_limit_l_max 15
_diffrn_reflns_limit_l_min -18
_diffrn_reflns_number 9435
_diffrn_reflns_theta_full 27.87
_diffrn_reflns_theta_max 27.87
_diffrn_reflns_theta_min 2.82
_exptl_absorpt_coefficient_mu 3.274
_exptl_absorpt_correction_T_max 0.56
_exptl_absorpt_correction_T_min 0.39
_exptl_absorpt_correction_type multi-scan
_exptl_absorpt_process_details
;
(SADABS; Bruker, 2013)
;
_exptl_crystal_colour colorless
_exptl_crystal_density_diffrn 1.813
_exptl_crystal_density_method 'not measured'
_exptl_crystal_description parallelpiped
_exptl_crystal_F_000 488
_exptl_crystal_size_max 0.600
_exptl_crystal_size_mid 0.300
_exptl_crystal_size_min 0.200
_refine_diff_density_max 0.258
_refine_diff_density_min -0.395
_refine_ls_extinction_method none
_refine_ls_goodness_of_fit_ref 1.091
_refine_ls_hydrogen_treatment mixed
_refine_ls_matrix_type full
_refine_ls_number_parameters 72
_refine_ls_number_reflns 1129
_refine_ls_number_restraints 0
_refine_ls_restrained_S_all 1.091
_refine_ls_R_factor_all 0.0229
_refine_ls_R_factor_gt 0.0198
_refine_ls_shift/su_max 0.001
_refine_ls_shift/su_mean 0.000
_refine_ls_structure_factor_coef Fsqd
_refine_ls_weighting_details 'w=1/[\s^2^(Fo^2^)+(0.0226P)^2^+0.2253P] where P=(Fo^2^+2Fc^2^)/3'
_refine_ls_weighting_scheme calc
_refine_ls_wR_factor_gt 0.0493
_refine_ls_wR_factor_ref 0.0507
_reflns_number_gt 1026
_reflns_number_total 1129
_reflns_threshold_expression 'I > 2\s(I)'
_cod_data_source_file lh5817sup1.cif
_cod_data_source_block Ia
_cod_database_code 2241741

loop_
_space_group_symop_operation_xyz
'x, y, z'
'-x+1/2, -y, z+1/2'
'-x, y+1/2, -z'
'x+1/2, -y+1/2, -z+1/2'
'-x, -y, -z'
'x-1/2, y, -z-1/2'
'x, -y-1/2, z'
'-x-1/2, y-1/2, z-1/2'

loop_
_atom_site_type_symbol
_atom_site_label
_atom_site_fract_x
_atom_site_fract_y
_atom_site_fract_z
_atom_site_U_iso_or_equiv
_atom_site_adp_type
_atom_site_calc_flag
_atom_site_occupancy
Zn Zn1 0.12910(3) 0.75 0.38035(2) 0.03301(10) Uani d 1
N N1 0.3667(2) 0.75 0.34928(13) 0.0359(5) Uani d 1
H H1 0.393(2) 0.656(3) 0.3182(15) 0.050(6) Uiso d 1
N N2 0.1999(2) 0.75 0.51849(13) 0.0362(5) Uani d 1
H H2 0.162(3) 0.660(3) 0.5468(16) 0.057(6) Uiso d 1
Cl Cl1 0.00181(5) 0.50621(6) 0.33277(3) 0.04250(13) Uani d 1
C C1 0.4560(3) 0.75 0.43712(14) 0.0301(4) Uani d 1
C C2 0.3724(2) 0.75 0.52146(14) 0.0293(4) Uani d 1
C C3 0.4541(3) 0.75 0.60645(15) 0.0406(5) Uani d 1
H H3 0.3982 0.75 0.6631 0.049 Uiso calc 1
C C4 0.6191(3) 0.75 0.60699(19) 0.0496(7) Uani d 1
H H4 0.6742 0.75 0.6639 0.059 Uiso calc 1
C C5 0.7007(3) 0.75 0.5231(2) 0.0508(7) Uani d 1
H H5 0.8114 0.75 0.5236 0.061 Uiso calc 1
C C6 0.6208(3) 0.75 0.43830(19) 0.0434(6) Uani d 1
H H6 0.6774 0.75 0.3819 0.052 Uiso calc 1

loop_
_atom_site_aniso_label
_atom_site_aniso_U_11
_atom_site_aniso_U_22
_atom_site_aniso_U_33
_atom_site_aniso_U_12
_atom_site_aniso_U_13
_atom_site_aniso_U_23
Zn1 0.03143(15) 0.04349(19) 0.02409(14) 0 -0.00277(9) 0
N1 0.0353(10) 0.0523(14) 0.0200(8) 0 0.0028(7) 0
N2 0.0357(10) 0.0506(14) 0.0223(8) 0 0.0037(7) 0
Cl1 0.0528(3) 0.0391(3) 0.0355(2) -0.00706(18) -0.00622(16) 0.00356(16)
C1 0.0339(11) 0.0307(12) 0.0258(9) 0 0.0001(8) 0
C2 0.0342(11) 0.0308(12) 0.0228(9) 0 -0.0010(7) 0
C3 0.0499(14) 0.0474(15) 0.0244(10) 0 -0.0057(9) 0
C4 0.0485(15) 0.0559(18) 0.0443(14) 0 -0.0201(11) 0
C5 0.0354(13) 0.0582(18) 0.0587(15) 0 -0.0093(11) 0
C6 0.0332(12) 0.0541(17) 0.0429(13) 0 0.0041(9) 0

loop_
_atom_type_symbol
_atom_type_description
_atom_type_scat_dispersion_real
_atom_type_scat_dispersion_imag
_atom_type_scat_source
C C 0.0033 0.0016 'International Tables Vol C Tables 4.2.6.8 and 6.1.1.4'
H H 0.0000 0.0000 'International Tables Vol C Tables 4.2.6.8 and 6.1.1.4'
N N 0.0061 0.0033 'International Tables Vol C Tables 4.2.6.8 and 6.1.1.4'
Cl Cl 0.1484 0.1585 'International Tables Vol C Tables 4.2.6.8 and 6.1.1.4'
Zn Zn 0.2839 1.4301 'International Tables Vol C Tables 4.2.6.8 and 6.1.1.4'

loop_
_geom_angle_atom_site_label_1
_geom_angle_atom_site_label_2
_geom_angle_atom_site_label_3
_geom_angle_site_symmetry_3
_geom_angle
_geom_angle_publ_flag
Cl1 Zn1 Cl1 7_575 110.82(2) y
N1 Zn1 N2 . 85.53(8) y
N1 Zn1 Cl1 . 113.82(3) y
N2 Zn1 Cl1 . 115.42(3) y
N2 Zn1 Cl1 7_575 115.42(3) ?
N1 Zn1 Cl1 7_575 113.82(3) ?
Zn1 N2 H2 . 110.1(15) ?
C2 N2 H2 . 111.3(15) ?
C2 N2 Zn1 . 108.56(13) ?
Zn1 N1 H1 . 111.1(14) ?
C1 N1 H1 . 107.8(14) ?
C1 N1 Zn1 . 108.67(13) ?
C5 C6 C1 . 119.9(2) ?
C5 C6 H6 . 120.1 ?
C1 C6 H6 . 120.1 ?
C4 C5 C6 . 120.8(2) ?
C6 C5 H5 . 119.6 ?
C4 C5 H5 . 119.6 ?
C5 C4 C3 . 119.7(2) ?
C5 C4 H4 . 120.2 ?
C3 C4 H4 . 120.2 ?
C2 C3 C4 . 120.0(2) ?
C4 C3 H3 . 120.0 ?
C2 C3 H3 . 120.0 ?
C3 C2 C1 . 119.8(2) ?
C3 C2 N2 . 121.4(2) ?
C1 C2 N2 . 118.81(18) ?
C6 C1 C2 . 119.8(2) ?
C6 C1 N1 . 121.79(19) ?
C2 C1 N1 . 118.43(19) ?

loop_
_geom_bond_atom_site_label_1
_geom_bond_atom_site_label_2
_geom_bond_site_symmetry_2
_geom_bond_distance
_geom_bond_publ_flag
Zn1 Cl1 7_575 2.2271(5) ?
Zn1 Cl1 . 2.2271(5) yes
Zn1 N1 . 2.0449(19) yes
Zn1 N2 . 2.0454(18) yes
N2 C2 . 1.451(3) ?
N2 H2 . 0.85(2) ?
N1 C1 . 1.453(3) ?
N1 H1 . 0.86(2) ?
C6 H6 . 0.93 ?
C5 C6 . 1.377(4) ?
C5 H5 . 0.93 ?
C4 C5 . 1.372(4) ?
C4 H4 . 0.93 ?
C3 C4 . 1.387(4) ?
C3 H3 . 0.93 ?
C2 C3 . 1.386(3) ?
C1 C2 . 1.386(3) ?
C1 C6 . 1.385(3) ?

loop_
_geom_hbond_atom_site_label_D
_geom_hbond_atom_site_label_H
_geom_hbond_atom_site_label_A
_geom_hbond_site_symmetry_A
_geom_hbond_distance_DH
_geom_hbond_distance_HA
_geom_hbond_distance_DA
_geom_hbond_angle_DHA
_geom_hbond_publ_flag
N1 H1 Cl1 6_656 0.86(2) 2.59(2) 3.3618(16) 150.7(18) yes
N2 H2 Cl1 5_566 0.85(2) 2.52(2) 3.3204(16) 157.(2) yes

_cod_database_fobs_code 2241741
